data_2004956
loop_
_publ_author_name
'Ye, J.'
'Huang, Y. K.'
'Kadowaki, K.'
'Matsumoto, T.'

_publ_contact_author
;
    Dr Jinhua Ye
    National Research Institute for Metals
    1-2-1 Sengen, Tsukuba, Ibaraki 305
   Japan
;
_publ_section_title
;
 A Novel Intermetallic Compound, CeCu~1{-~<i>x</i>}Bi~2~
;
_journal_issue 6
_journal_name_full 'Acta Crystallographica Section C'
_journal_page_first 1323
_journal_page_last 1325
_journal_paper_doi 10.1107/S0108270195016738
_journal_volume 52
_journal_year 1996
_chemical_formula_sum 'Bi2 Ce Cu0.71'
_chemical_formula_weight 603.198
_space_group_IT_number 129
_symmetry_cell_setting tetragonal
_symmetry_space_group_name_Hall '-P 4a 2a'
_symmetry_space_group_name_H-M 'P 4/n m m :2'
_audit_creation_method 'from TEXRAY.INF file'
_cell_angle_alpha 90
_cell_angle_beta 90
_cell_angle_gamma 90
_cell_formula_units_Z 2
_cell_length_a 4.555(2)
_cell_length_b 4.555
_cell_length_c 9.772(6)
_cell_measurement_reflns_used 20
_cell_measurement_temperature 293
_cell_measurement_theta_max 40.86
_cell_measurement_theta_min 25.50
_cell_volume 202.75(15)
_computing_cell_refinement 'MSC/AFC Diffractometer Control Software'
_computing_data_collection
;MSC/AFC Diffractometer Control Software (Molecular Structure Corporation,
 1988)
;
_computing_data_reduction 'PROCESS TEXSAN (Molecular Structure Corporation, 1992)'
_computing_molecular_graphics 'ORTEPII (Johnson, 1976)'
_computing_publication_material 'FINISH TEXSAN'
_computing_structure_refinement 'LS TEXSAN'
_diffrn_ambient_temperature 20.0
_diffrn_measurement_device 'Rigaku AFC7R diffractometer'
_diffrn_measurement_method \w-2\q
_diffrn_radiation_monochromator graphite
_diffrn_radiation_source 'X-ray tube'
_diffrn_radiation_type 'Mo K\a'
_diffrn_radiation_wavelength 0.7107
_diffrn_reflns_av_R_equivalents 0.13
_diffrn_reflns_limit_h_max 9
_diffrn_reflns_limit_h_min -9
_diffrn_reflns_limit_k_max 9
_diffrn_reflns_limit_k_min -9
_diffrn_reflns_limit_l_max 20
_diffrn_reflns_limit_l_min 0
_diffrn_reflns_number 3427
_diffrn_reflns_theta_max 50.1
_diffrn_standards_decay_% -14.8
_diffrn_standards_interval_count 100
_diffrn_standards_number 3
_exptl_absorpt_coefficient_mu 100.99
_exptl_absorpt_correction_T_max 0.1066
_exptl_absorpt_correction_T_min 0.0293
_exptl_absorpt_correction_type 'empirical \y scans supplemented by a spherical correction'
_exptl_crystal_colour metallic
_exptl_crystal_density_diffrn 9.881
_exptl_crystal_description prism-like
_exptl_crystal_F_000 489.2
_exptl_crystal_size_max 0.10
_exptl_crystal_size_mid 0.09
_exptl_crystal_size_min 0.05
_refine_diff_density_max 6.19
_refine_diff_density_min -5.10
_refine_ls_extinction_coef 42E1(2)
_refine_ls_extinction_method Zachariasen_(1968)_type_2_Gaussian_isotropic
_refine_ls_goodness_of_fit_obs 1.16
_refine_ls_hydrogen_treatment noref
_refine_ls_matrix_type full
_refine_ls_number_parameters 13
_refine_ls_number_reflns 420
_refine_ls_number_restraints 0
_refine_ls_R_factor_obs 0.0483
_refine_ls_shift/esd_max 0.000075
_refine_ls_structure_factor_coef F
_refine_ls_weighting_scheme sigma
_refine_ls_wR_factor_obs 0.0482
_reflns_number_observed 420
_reflns_number_total 698
_reflns_observed_criterion refl_observed_if_I_>_3_sigma(I)
_cod_data_source_file br1129.cif
_cod_data_source_block CeCu1xBi
_cod_original_cell_volume 202.70(10)
_cod_original_sg_symbol_H-M 'P 4/n m m'
_cod_original_formula_sum 'Ce Cu0.71 Bi2'
_cod_database_code 2004956

loop_
_symmetry_equiv_pos_as_xyz
+x,+y,+z
1/2-x,+y,+z
+x,1/2-y,+z
1/2-x,1/2-y,+z
+y,+x,+z
1/2-y,+x,+z
+y,1/2-x,+z
1/2-y,1/2-x,+z
-x,-y,-z
1/2+x,-y,-z
-x,1/2+y,-z
1/2+x,1/2+y,-z
-y,-x,-z
1/2+y,-x,-z
-y,1/2+x,-z
1/2+y,1/2+x,-z

loop_
_atom_site_aniso_label
_atom_site_aniso_U_11
_atom_site_aniso_U_22
_atom_site_aniso_U_33
_atom_site_aniso_U_12
_atom_site_aniso_U_13
_atom_site_aniso_U_23
Bi1 0.0089(2) 0.0089 0.0113(2) 0.0000 0.0000 0.0000
Bi2 0.0077(2) 0.0077 0.0213(3) 0.0000 0.0000 0.0000
Ce 0.0089(3) 0.0089 0.0104(3) 0.0000 0.0000 0.0000
Cu 0.018(2) 0.018 0.0094(8) 0.0000 0.0000 0.0000

loop_
_atom_site_label
_atom_site_occupancy
_atom_site_Wyckoff_symbol
_atom_site_fract_x
_atom_site_fract_y
_atom_site_fract_z
_atom_site_U_iso_or_equiv
_atom_site_thermal_displace_type
Bi1 1.0 b .75 .25 .5 .00967(7) Uij
Bi2 1.0 c .25 .25 .15015(8) .01226(8) Uij
Ce 1.0 c .25 .25 .76444(9) .00940(10) Uij
Cu .7055(7) a .75 .25 .0 .0151(4) Uij

loop_
_atom_type_symbol
_atom_type_scat_dispersion_real
_atom_type_scat_dispersion_imag
_atom_type_scat_source
Ce -0.249 2.633 'International Tables'
Cu 0.320 1.265 'International Tables'
Bi -4.108 10.257 'International Tables'

loop_
_geom_angle_atom_site_label_1
_geom_angle_atom_site_label_2
_geom_angle_atom_site_label_3
_geom_angle_site_symmetry_2
_geom_angle_site_symmetry_3
_geom_angle
_geom_angle_publ_flag
Bi1 Bi1 Bi1 5 1_565 90 yes
Cu Cu Cu 5 1_565 90 yes
Cu Bi2 Cu . 5 72.95(2) yes
Cu Ce Cu 9_666 5 59.65(2) yes
Cu Ce Cu 9_666 1_565 89.40(3) yes
Bi1 Ce Bi1 9_666 5 55.75(2) yes
Bi1 Ce Bi1 9_666 1_565 82.79(3) yes

loop_
_geom_bond_atom_site_label_1
_geom_bond_atom_site_label_2
_geom_bond_site_symmetry_2
_geom_bond_distance
_geom_bond_publ_flag
Bi2 Cu . 2.7093(8) yes
Bi2 Ce 9_666 3.328(2) yes
Cu Cu 5 3.221(2) yes
Cu Ce 9_666 3.2382(8) yes
Bi1 Bi1 5 3.221(2) yes
Bi1 Bi2 . 4.1079(8) yes
Bi1 Ce . 3.4446(8) yes
